data_7023485
loop_
_publ_author_name
'Almalioti, Foteini'
'MacDougall, James'
'Hughes, Stephen'
'Hasson, Mohammed M.'
'Jenkins, Robert L.'
'Ward, Benjamin D.'
'Tizzard, Graham J.'
'Coles, Simon J.'
'Williams, David W.'
'Bamford, Sarah'
'Fallis, Ian A.'
'Dervisi, Athanasia'

_publ_section_title
;
 Convenient syntheses of cyanuric chloride-derived NHC ligands, their
 Ag(I) and Au(I) complexes and antimicrobial activity.
;
_journal_issue 34
_journal_name_full 'Dalton transactions (Cambridge, England : 2003)'
_journal_page_first 12370
_journal_page_last 12380
_journal_paper_doi 10.1039/c3dt51400e
_journal_volume 42
_journal_year 2013
_chemical_formula_moiety 'C17 H25 Ag Cl N7'
_chemical_formula_sum 'C17 H25 Ag Cl N7'
_chemical_formula_weight 470.76
_chemical_name_systematic
;
?
;
_space_group_IT_number 15
_symmetry_cell_setting monoclinic
_symmetry_space_group_name_Hall '-C 2yc'
_symmetry_space_group_name_H-M 'C 1 2/c 1'
_atom_sites_solution_hydrogens geom
_atom_sites_solution_primary direct
_atom_sites_solution_secondary difmap
_audit_creation_method SHELXL-97
_cell_angle_alpha 90.00
_cell_angle_beta 102.935(2)
_cell_angle_gamma 90.00
_cell_formula_units_Z 8
_cell_length_a 32.5255(10)
_cell_length_b 12.8841(3)
_cell_length_c 9.4379(3)
_cell_measurement_reflns_used 36249
_cell_measurement_temperature 120(2)
_cell_measurement_theta_max 27.48
_cell_measurement_theta_min 2.91
_cell_volume 3854.7(2)
_computing_cell_refinement 'DENZO (Otwinowski & Minor, 1997) & COLLECT (Hooft, R.W.W., 1998)'
_computing_data_collection 'COLLECT (Hooft, R.W.W., 1998)'
_computing_data_reduction 'DENZO (Otwinowski & Minor, 1997) & COLLECT (Hooft, R.W.W., 1998)'
_computing_molecular_graphics 'OLEX2 (Dolomanov, Bourhis, Gildea, Howard & Puschmann, 2009)'
_computing_publication_material 'WINGX (Farrugia, 1998)'
_computing_structure_refinement 'SHELXL-97 (Sheldrick, 1997)'
_computing_structure_solution 'SHELXS-97 (Sheldrick, 1997)'
_diffrn_ambient_temperature 120(2)
_diffrn_detector_area_resol_mean 66.065
_diffrn_measured_fraction_theta_full 0.997
_diffrn_measured_fraction_theta_max 0.997
_diffrn_measurement_device_type 'Bruker-Nonius APEX II CCD camera on \k-goniostat'
_diffrn_measurement_method '\f & \w scans to fill the asymmetric unit'
_diffrn_radiation_monochromator '10cm confocal mirrors'
_diffrn_radiation_source 'Bruker Nonius FR591 Rotating Anode'
_diffrn_radiation_type MoK\a
_diffrn_radiation_wavelength 0.71073
_diffrn_reflns_av_R_equivalents 0.0511
_diffrn_reflns_av_sigmaI/netI 0.0386
_diffrn_reflns_limit_h_max 42
_diffrn_reflns_limit_h_min -42
_diffrn_reflns_limit_k_max 16
_diffrn_reflns_limit_k_min -16
_diffrn_reflns_limit_l_max 12
_diffrn_reflns_limit_l_min -12
_diffrn_reflns_number 22599
_diffrn_reflns_theta_full 27.48
_diffrn_reflns_theta_max 27.48
_diffrn_reflns_theta_min 3.03
_diffrn_standards_number 0
_exptl_absorpt_coefficient_mu 1.201
_exptl_absorpt_correction_T_max 0.9535
_exptl_absorpt_correction_T_min 0.8129
_exptl_absorpt_correction_type multi-scan
_exptl_absorpt_process_details 'SADABS 2007/2 (Sheldrick, G.M., 2007)'
_exptl_crystal_colour colourless
_exptl_crystal_density_diffrn 1.622
_exptl_crystal_density_method 'not measured'
_exptl_crystal_description lath
_exptl_crystal_F_000 1920
_exptl_crystal_size_max 0.18
_exptl_crystal_size_mid 0.08
_exptl_crystal_size_min 0.04
_refine_diff_density_max 0.533
_refine_diff_density_min -0.511
_refine_diff_density_rms 0.105
_refine_ls_extinction_method none
_refine_ls_goodness_of_fit_ref 1.125
_refine_ls_hydrogen_treatment constr
_refine_ls_matrix_type full
_refine_ls_number_parameters 236
_refine_ls_number_reflns 4416
_refine_ls_number_restraints 0
_refine_ls_restrained_S_all 1.125
_refine_ls_R_factor_all 0.0552
_refine_ls_R_factor_gt 0.0423
_refine_ls_shift/su_max 0.003
_refine_ls_shift/su_mean 0.000
_refine_ls_structure_factor_coef Fsqd
_refine_ls_weighting_details 'calc w=1/[\s^2^(Fo^2^)+(0.0000P)^2^+24.6902P] where P=(Fo^2^+2Fc^2^)/3'
_refine_ls_weighting_scheme calc
_refine_ls_wR_factor_gt 0.0801
_refine_ls_wR_factor_ref 0.0873
_reflns_number_gt 3725
_reflns_number_total 4416
_reflns_threshold_expression >2\s(I)
_cod_data_source_file c3dt51400e.txt
_cod_data_source_block 2010src1064a
_cod_original_cell_volume 3854.70(19)
_cod_original_sg_symbol_H-M 'C 2/c'
_cod_database_code 7023485

loop_
_symmetry_equiv_pos_as_xyz
'x, y, z'
'-x, y, -z+1/2'
'x+1/2, y+1/2, z'
'-x+1/2, y+1/2, -z+1/2'
'-x, -y, -z'
'x, -y, z-1/2'
'-x+1/2, -y+1/2, -z'
'x+1/2, -y+1/2, z-1/2'

loop_
_atom_site_label
_atom_site_type_symbol
_atom_site_fract_x
_atom_site_fract_y
_atom_site_fract_z
_atom_site_U_iso_or_equiv
_atom_site_adp_type
_atom_site_occupancy
_atom_site_symmetry_multiplicity
_atom_site_calc_flag
_atom_site_refinement_flags
C1 C 0.71547(11) 0.4785(3) 1.0804(4) 0.0227(7) Uani 1 1 d .
C2 C 0.74882(12) 0.6146(3) 1.2062(4) 0.0282(8) Uani 1 1 d .
H2 H 0.7677 0.6526 1.2792 0.034 Uiso 1 1 calc R
C3 C 0.72072(12) 0.6541(3) 1.0928(4) 0.0288(8) Uani 1 1 d .
H3 H 0.7157 0.7255 1.0698 0.035 Uiso 1 1 calc R
C4 C 0.77049(12) 0.4364(3) 1.3010(4) 0.0279(8) Uani 1 1 d .
H4A H 0.7542 0.3734 1.3085 0.042 Uiso 1 1 calc R
H4B H 0.7783 0.4701 1.3964 0.042 Uiso 1 1 calc R
H4C H 0.7961 0.4180 1.2683 0.042 Uiso 1 1 calc R
C5 C 0.66765(11) 0.5812(3) 0.8869(4) 0.0207(7) Uani 1 1 d .
C6 C 0.62463(11) 0.6885(3) 0.7382(4) 0.0201(7) Uani 1 1 d .
C7 C 0.62141(10) 0.5148(3) 0.6997(3) 0.0184(7) Uani 1 1 d .
C8 C 0.63036(13) 0.8771(3) 0.7826(4) 0.0304(9) Uani 1 1 d .
H8A H 0.6430 0.9191 0.7156 0.036 Uiso 1 1 calc R
H8B H 0.6532 0.8552 0.8651 0.036 Uiso 1 1 calc R
C9 C 0.59836(14) 0.9417(3) 0.8382(5) 0.0358(10) Uani 1 1 d .
H9A H 0.6121 1.0055 0.8847 0.043 Uiso 1 1 calc R
H9B H 0.5879 0.9018 0.9127 0.043 Uiso 1 1 calc R
C10 C 0.56147(14) 0.9711(3) 0.7157(6) 0.0443(11) Uani 1 1 d .
H10A H 0.5712 1.0186 0.6475 0.053 Uiso 1 1 calc R
H10B H 0.5399 1.0079 0.7558 0.053 Uiso 1 1 calc R
C11 C 0.54214(13) 0.8737(3) 0.6344(5) 0.0384(10) Uani 1 1 d .
H11A H 0.5287 0.8315 0.6991 0.046 Uiso 1 1 calc R
H11B H 0.5199 0.8944 0.5491 0.046 Uiso 1 1 calc R
C12 C 0.57490(12) 0.8088(3) 0.5838(4) 0.0254(8) Uani 1 1 d .
H12A H 0.5619 0.7433 0.5404 0.030 Uiso 1 1 calc R
H12B H 0.5856 0.8470 0.5085 0.030 Uiso 1 1 calc R
C13 C 0.56740(11) 0.4396(3) 0.5017(4) 0.0227(7) Uani 1 1 d .
H13A H 0.5719 0.4037 0.4136 0.027 Uiso 1 1 calc R
H13B H 0.5611 0.5134 0.4770 0.027 Uiso 1 1 calc R
C14 C 0.53021(12) 0.3900(3) 0.5514(4) 0.0280(8) Uani 1 1 d .
H14A H 0.5235 0.4316 0.6314 0.034 Uiso 1 1 calc R
H14B H 0.5051 0.3899 0.4697 0.034 Uiso 1 1 calc R
C15 C 0.54046(12) 0.2788(3) 0.6035(5) 0.0315(9) Uani 1 1 d .
H15A H 0.5172 0.2510 0.6442 0.038 Uiso 1 1 calc R
H15B H 0.5430 0.2347 0.5200 0.038 Uiso 1 1 calc R
C16 C 0.58149(12) 0.2747(3) 0.7191(4) 0.0285(8) Uani 1 1 d .
H16A H 0.5778 0.3113 0.8077 0.034 Uiso 1 1 calc R
H16B H 0.5889 0.2016 0.7453 0.034 Uiso 1 1 calc R
C17 C 0.61687(11) 0.3254(3) 0.6627(4) 0.0225(7) Uani 1 1 d .
H17A H 0.6431 0.3253 0.7399 0.027 Uiso 1 1 calc R
H17B H 0.6222 0.2853 0.5791 0.027 Uiso 1 1 calc R
N1 N 0.74488(9) 0.5078(2) 1.1962(3) 0.0235(6) Uani 1 1 d .
N2 N 0.70030(9) 0.5695(2) 1.0156(3) 0.0222(6) Uani 1 1 d .
N3 N 0.65720(9) 0.6783(2) 0.8557(3) 0.0225(6) Uani 1 1 d .
N4 N 0.60566(9) 0.6090(2) 0.6566(3) 0.0196(6) Uani 1 1 d .
N5 N 0.65286(9) 0.4955(2) 0.8186(3) 0.0198(6) Uani 1 1 d .
N6 N 0.60975(10) 0.7854(2) 0.7063(3) 0.0252(7) Uani 1 1 d .
N7 N 0.60549(9) 0.4319(2) 0.6176(3) 0.0218(6) Uani 1 1 d .
Cl1 Cl 0.67602(3) 0.15746(7) 0.95725(10) 0.0282(2) Uani 1 1 d .
Ag1 Ag 0.695858(9) 0.32967(2) 1.01226(3) 0.02375(9) Uani 1 1 d .

loop_
_atom_site_aniso_label
_atom_site_aniso_U_11
_atom_site_aniso_U_22
_atom_site_aniso_U_33
_atom_site_aniso_U_23
_atom_site_aniso_U_13
_atom_site_aniso_U_12
C1 0.0194(17) 0.0247(17) 0.0236(17) -0.0014(14) 0.0042(14) -0.0013(14)
C2 0.0265(19) 0.0250(18) 0.030(2) -0.0049(15) 0.0003(16) -0.0051(15)
C3 0.030(2) 0.0225(18) 0.031(2) -0.0055(15) 0.0014(16) -0.0093(15)
C4 0.0245(19) 0.033(2) 0.0237(18) 0.0014(16) -0.0005(15) 0.0028(16)
C5 0.0228(18) 0.0237(17) 0.0166(15) -0.0018(13) 0.0067(13) -0.0022(14)
C6 0.0237(17) 0.0183(16) 0.0198(16) -0.0011(13) 0.0084(14) -0.0006(13)
C7 0.0202(16) 0.0204(16) 0.0159(15) -0.0010(13) 0.0066(13) -0.0027(13)
C8 0.038(2) 0.0172(17) 0.033(2) -0.0030(15) 0.0017(17) -0.0055(16)
C9 0.050(3) 0.0232(19) 0.038(2) -0.0112(17) 0.019(2) -0.0120(18)
C10 0.036(2) 0.026(2) 0.072(3) -0.020(2) 0.014(2) 0.0028(18)
C11 0.033(2) 0.028(2) 0.056(3) -0.0117(19) 0.014(2) -0.0020(17)
C12 0.031(2) 0.0200(17) 0.0230(18) -0.0003(14) 0.0007(15) 0.0010(14)
C13 0.0250(18) 0.0217(17) 0.0198(16) -0.0018(14) 0.0017(14) 0.0010(14)
C14 0.028(2) 0.0234(18) 0.033(2) -0.0020(15) 0.0075(16) 0.0010(15)
C15 0.026(2) 0.0249(19) 0.044(2) 0.0037(17) 0.0092(17) -0.0059(16)
C16 0.039(2) 0.0188(17) 0.0279(19) 0.0035(15) 0.0077(17) -0.0017(16)
C17 0.0267(18) 0.0175(16) 0.0201(16) -0.0002(14) -0.0013(14) 0.0005(14)
N1 0.0224(15) 0.0241(15) 0.0222(15) -0.0022(12) 0.0017(12) -0.0020(12)
N2 0.0262(16) 0.0184(14) 0.0217(14) -0.0025(12) 0.0046(12) -0.0021(12)
N3 0.0267(15) 0.0182(14) 0.0218(14) -0.0003(12) 0.0034(12) -0.0026(12)
N4 0.0220(15) 0.0162(13) 0.0216(14) -0.0021(11) 0.0068(12) -0.0014(11)
N5 0.0210(14) 0.0186(14) 0.0189(14) -0.0029(11) 0.0024(11) -0.0019(12)
N6 0.0344(18) 0.0158(14) 0.0242(15) -0.0001(12) 0.0042(13) -0.0017(12)
N7 0.0258(16) 0.0162(13) 0.0216(14) -0.0032(11) 0.0011(12) -0.0001(12)
Cl1 0.0310(5) 0.0238(4) 0.0278(4) -0.0015(4) 0.0023(4) -0.0007(4)
Ag1 0.02741(15) 0.01988(14) 0.02267(14) -0.00079(11) 0.00289(10) -0.00113(11)

loop_
_atom_type_symbol
_atom_type_description
_atom_type_scat_dispersion_real
_atom_type_scat_dispersion_imag
_atom_type_scat_source
C C 0.0033 0.0016 'International Tables Vol C Tables 4.2.6.8 and 6.1.1.4'
H H 0.0000 0.0000 'International Tables Vol C Tables 4.2.6.8 and 6.1.1.4'
N N 0.0061 0.0033 'International Tables Vol C Tables 4.2.6.8 and 6.1.1.4'
Cl Cl 0.1484 0.1585 'International Tables Vol C Tables 4.2.6.8 and 6.1.1.4'
Ag Ag -0.8971 1.1015 'International Tables Vol C Tables 4.2.6.8 and 6.1.1.4'

loop_
_geom_angle_atom_site_label_1
_geom_angle_atom_site_label_2
_geom_angle_atom_site_label_3
_geom_angle
N1 C1 N2 104.2(3)
N1 C1 Ag1 128.9(3)
N2 C1 Ag1 126.9(2)
C3 C2 N1 106.7(3)
C3 C2 H2 126.7
N1 C2 H2 126.7
C2 C3 N2 106.2(3)
C2 C3 H3 126.9
N2 C3 H3 126.9
N1 C4 H4A 109.5
N1 C4 H4B 109.5
H4A C4 H4B 109.5
N1 C4 H4C 109.5
H4A C4 H4C 109.5
H4B C4 H4C 109.5
N3 C5 N5 130.0(3)
N3 C5 N2 113.3(3)
N5 C5 N2 116.6(3)
N4 C6 N6 118.8(3)
N4 C6 N3 124.6(3)
N6 C6 N3 116.5(3)
N4 C7 N7 118.0(3)
N4 C7 N5 125.4(3)
N7 C7 N5 116.7(3)
N6 C8 C9 109.8(3)
N6 C8 H8A 109.7
C9 C8 H8A 109.7
N6 C8 H8B 109.7
C9 C8 H8B 109.7
H8A C8 H8B 108.2
C8 C9 C10 111.1(3)
C8 C9 H9A 109.4
C10 C9 H9A 109.4
C8 C9 H9B 109.4
C10 C9 H9B 109.4
H9A C9 H9B 108.0
C9 C10 C11 110.1(4)
C9 C10 H10A 109.6
C11 C10 H10A 109.6
C9 C10 H10B 109.6
C11 C10 H10B 109.6
H10A C10 H10B 108.2
C12 C11 C10 111.9(3)
C12 C11 H11A 109.2
C10 C11 H11A 109.2
C12 C11 H11B 109.2
C10 C11 H11B 109.2
H11A C11 H11B 107.9
N6 C12 C11 110.0(3)
N6 C12 H12A 109.7
C11 C12 H12A 109.7
N6 C12 H12B 109.7
C11 C12 H12B 109.7
H12A C12 H12B 108.2
N7 C13 C14 109.7(3)
N7 C13 H13A 109.7
C14 C13 H13A 109.7
N7 C13 H13B 109.7
C14 C13 H13B 109.7
H13A C13 H13B 108.2
C15 C14 C13 111.1(3)
C15 C14 H14A 109.4
C13 C14 H14A 109.4
C15 C14 H14B 109.4
C13 C14 H14B 109.4
H14A C14 H14B 108.0
C16 C15 C14 110.9(3)
C16 C15 H15A 109.5
C14 C15 H15A 109.5
C16 C15 H15B 109.5
C14 C15 H15B 109.5
H15A C15 H15B 108.1
C17 C16 C15 110.2(3)
C17 C16 H16A 109.6
C15 C16 H16A 109.6
C17 C16 H16B 109.6
C15 C16 H16B 109.6
H16A C16 H16B 108.1
N7 C17 C16 110.1(3)
N7 C17 H17A 109.6
C16 C17 H17A 109.6
N7 C17 H17B 109.6
C16 C17 H17B 109.6
H17A C17 H17B 108.2
C1 N1 C2 112.0(3)
C1 N1 C4 124.8(3)
C2 N1 C4 123.2(3)
C1 N2 C3 110.8(3)
C1 N2 C5 126.7(3)
C3 N2 C5 122.5(3)
C5 N3 C6 113.0(3)
C7 N4 C6 114.8(3)
C5 N5 C7 112.1(3)
C6 N6 C12 123.0(3)
C6 N6 C8 122.3(3)
C12 N6 C8 114.3(3)
C7 N7 C17 122.4(3)
C7 N7 C13 121.8(3)
C17 N7 C13 113.5(3)
C1 Ag1 Cl1 174.85(10)

loop_
_geom_bond_atom_site_label_1
_geom_bond_atom_site_label_2
_geom_bond_distance
C1 N1 1.335(4)
C1 N2 1.363(4)
C1 Ag1 2.078(4)
C2 C3 1.343(5)
C2 N1 1.384(5)
C2 H2 0.9500
C3 N2 1.394(4)
C3 H3 0.9500
C4 N1 1.466(4)
C4 H4A 0.9800
C4 H4B 0.9800
C4 H4C 0.9800
C5 N3 1.312(4)
C5 N5 1.314(4)
C5 N2 1.431(4)
C6 N4 1.345(4)
C6 N6 1.349(4)
C6 N3 1.358(4)
C7 N4 1.345(4)
C7 N7 1.352(4)
C7 N5 1.362(4)
C8 N6 1.465(4)
C8 C9 1.516(6)
C8 H8A 0.9900
C8 H8B 0.9900
C9 C10 1.517(6)
C9 H9A 0.9900
C9 H9B 0.9900
C10 C11 1.531(6)
C10 H10A 0.9900
C10 H10B 0.9900
C11 C12 1.514(5)
C11 H11A 0.9900
C11 H11B 0.9900
C12 N6 1.458(5)
C12 H12A 0.9900
C12 H12B 0.9900
C13 N7 1.461(4)
C13 C14 1.531(5)
C13 H13A 0.9900
C13 H13B 0.9900
C14 C15 1.527(5)
C14 H14A 0.9900
C14 H14B 0.9900
C15 C16 1.524(5)
C15 H15A 0.9900
C15 H15B 0.9900
C16 C17 1.520(5)
C16 H16A 0.9900
C16 H16B 0.9900
C17 N7 1.460(4)
C17 H17A 0.9900
C17 H17B 0.9900
Cl1 Ag1 2.3364(9)

loop_
_geom_torsion_atom_site_label_1
_geom_torsion_atom_site_label_2
_geom_torsion_atom_site_label_3
_geom_torsion_atom_site_label_4
_geom_torsion
N1 C2 C3 N2 -0.2(4)
N6 C8 C9 C10 -55.9(4)
C8 C9 C10 C11 54.3(5)
C9 C10 C11 C12 -53.5(5)
C10 C11 C12 N6 53.8(5)
N7 C13 C14 C15 -54.2(4)
C13 C14 C15 C16 53.5(4)
C14 C15 C16 C17 -54.4(4)
C15 C16 C17 N7 56.7(4)
N2 C1 N1 C2 -0.2(4)
Ag1 C1 N1 C2 -179.5(3)
N2 C1 N1 C4 -179.8(3)
Ag1 C1 N1 C4 0.9(5)
C3 C2 N1 C1 0.2(4)
C3 C2 N1 C4 179.9(3)
N1 C1 N2 C3 0.1(4)
Ag1 C1 N2 C3 179.4(3)
N1 C1 N2 C5 -179.4(3)
Ag1 C1 N2 C5 0.0(5)
C2 C3 N2 C1 0.1(4)
C2 C3 N2 C5 179.5(3)
N3 C5 N2 C1 174.9(3)
N5 C5 N2 C1 -5.1(5)
N3 C5 N2 C3 -4.4(5)
N5 C5 N2 C3 175.6(3)
N5 C5 N3 C6 3.5(5)
N2 C5 N3 C6 -176.5(3)
N4 C6 N3 C5 -2.7(5)
N6 C6 N3 C5 174.8(3)
N7 C7 N4 C6 -176.2(3)
N5 C7 N4 C6 2.5(5)
N6 C6 N4 C7 -177.4(3)
N3 C6 N4 C7 0.0(5)
N3 C5 N5 C7 -1.3(5)
N2 C5 N5 C7 178.7(3)
N4 C7 N5 C5 -2.0(5)
N7 C7 N5 C5 176.8(3)
N4 C6 N6 C12 -2.3(5)
N3 C6 N6 C12 -179.9(3)
N4 C6 N6 C8 -175.4(3)
N3 C6 N6 C8 7.0(5)
C11 C12 N6 C6 129.2(4)
C11 C12 N6 C8 -57.1(4)
C9 C8 N6 C6 -128.1(4)
C9 C8 N6 C12 58.3(4)
N4 C7 N7 C17 -173.0(3)
N5 C7 N7 C17 8.1(5)
N4 C7 N7 C13 -11.2(5)
N5 C7 N7 C13 169.9(3)
C16 C17 N7 C7 102.9(4)
C16 C17 N7 C13 -60.3(4)
C14 C13 N7 C7 -104.7(4)
C14 C13 N7 C17 58.6(4)
N1 C1 Ag1 Cl1 23.7(13)
N2 C1 Ag1 Cl1 -155.5(9)
